data_4068018
loop_
_publ_author_name
'Ren, Wenshan'
'Zi, Guofu'
'Walter, Marc D.'

_publ_section_title
;
 Synthesis, Structure, and Reactivity of a Thorium Metallocene Containing
 a 2,2&#x2032;-Bipyridyl Ligand
;
_journal_issue 2
_journal_name_full Organometallics
_journal_page_first 672
_journal_paper_doi 10.1021/om201015f
_journal_volume 31
_journal_year 2012
_chemical_formula_moiety 'C34 H58 Br2 Th'
_chemical_formula_sum 'C34 H58 Br2 Th'
_chemical_formula_weight 858.66
_chemical_name_systematic
; 
 ? 
;
_space_group_IT_number 14
_symmetry_cell_setting monoclinic
_symmetry_space_group_name_Hall '-P 2ybc'
_symmetry_space_group_name_H-M 'P 1 21/c 1'
_atom_sites_solution_hydrogens geom
_atom_sites_solution_primary direct
_atom_sites_solution_secondary difmap
_audit_creation_method SHELXL-97
_cell_angle_alpha 90.00
_cell_angle_beta 98.6980(10)
_cell_angle_gamma 90.00
_cell_formula_units_Z 8
_cell_length_a 10.6319(11)
_cell_length_b 20.767(2)
_cell_length_c 32.426(3)
_cell_measurement_reflns_used 22621
_cell_measurement_temperature 113(2)
_cell_measurement_theta_max 31.90
_cell_measurement_theta_min 1.30
_cell_volume 7077.1(12)
_computing_cell_refinement 'CrystalClear-SM Expert 2.0 r2'
_computing_data_collection 'CrystalClear-SM Expert 2.0 r2 (Rigaku, 2009)'
_computing_data_reduction 'CrystalClear-SM Expert 2.0 r2'
_computing_molecular_graphics 'CrystalStructure 4.0'
_computing_publication_material 'CrystalStructure 4.0 (Rigaku, 2009)'
_computing_structure_refinement 'SHELXL-97 (Sheldrick, 1997)'
_computing_structure_solution 'SHELXS-97 (Sheldrick, 1990)'
_diffrn_ambient_temperature 113(2)
_diffrn_detector_area_resol_mean 14.222
_diffrn_measured_fraction_theta_full 0.998
_diffrn_measured_fraction_theta_max 0.923
_diffrn_measurement_device_type 'Rigaku Saturn724 CCD'
_diffrn_measurement_method \w
_diffrn_radiation_monochromator multilayer
_diffrn_radiation_source 'rotating anode'
_diffrn_radiation_type MoK\a
_diffrn_radiation_wavelength 0.71075
_diffrn_reflns_av_R_equivalents 0.0428
_diffrn_reflns_av_sigmaI/netI 0.0522
_diffrn_reflns_limit_h_max 15
_diffrn_reflns_limit_h_min -15
_diffrn_reflns_limit_k_max 28
_diffrn_reflns_limit_k_min -29
_diffrn_reflns_limit_l_max 43
_diffrn_reflns_limit_l_min -47
_diffrn_reflns_number 69346
_diffrn_reflns_theta_full 25.00
_diffrn_reflns_theta_max 31.91
_diffrn_reflns_theta_min 1.27
_diffrn_standards_decay_% 0
_diffrn_standards_interval_count 0
_diffrn_standards_interval_time 0
_diffrn_standards_number 0
_exptl_absorpt_coefficient_mu 6.492
_exptl_absorpt_correction_T_max 0.2637
_exptl_absorpt_correction_T_min 0.1713
_exptl_absorpt_correction_type numerical
_exptl_absorpt_process_details CrystalClear
_exptl_crystal_colour colorless
_exptl_crystal_density_diffrn 1.612
_exptl_crystal_density_method 'not measured'
_exptl_crystal_description prism
_exptl_crystal_F_000 3376
_exptl_crystal_size_max 0.42
_exptl_crystal_size_mid 0.36
_exptl_crystal_size_min 0.28
_refine_diff_density_max 2.249
_refine_diff_density_min -2.887
_refine_diff_density_rms 0.162
_refine_ls_extinction_method none
_refine_ls_goodness_of_fit_ref 1.063
_refine_ls_hydrogen_treatment constr
_refine_ls_matrix_type full
_refine_ls_number_parameters 703
_refine_ls_number_reflns 22526
_refine_ls_number_restraints 0
_refine_ls_restrained_S_all 1.063
_refine_ls_R_factor_all 0.0472
_refine_ls_R_factor_gt 0.0390
_refine_ls_shift/su_max 0.002
_refine_ls_shift/su_mean 0.000
_refine_ls_structure_factor_coef Fsqd
_refine_ls_weighting_details 'calc w=1/[\s^2^(Fo^2^)+(0.0350P)^2^+5.8846P] where P=(Fo^2^+2Fc^2^)/3'
_refine_ls_weighting_scheme calc
_refine_ls_wR_factor_gt 0.0825
_refine_ls_wR_factor_ref 0.0859
_reflns_number_gt 19799
_reflns_number_total 22526
_reflns_threshold_expression >2sigma(I)
_cod_data_source_file om201015f_si_002.cif
_cod_data_source_block compound4
_cod_database_code 4068018

loop_
_symmetry_equiv_pos_as_xyz
'x, y, z'
'-x, y+1/2, -z+1/2'
'-x, -y, -z'
'x, -y-1/2, z-1/2'

loop_
_atom_site_label
_atom_site_type_symbol
_atom_site_fract_x
_atom_site_fract_y
_atom_site_fract_z
_atom_site_U_iso_or_equiv
_atom_site_adp_type
_atom_site_occupancy
_atom_site_symmetry_multiplicity
_atom_site_calc_flag
_atom_site_refinement_flags
Th1 Th 0.060128(11) 0.668269(6) 0.177512(4) 0.01551(3) Uani 1 1 d .
Th2 Th 0.594012(11) 0.711097(6) 0.426330(4) 0.01574(3) Uani 1 1 d .
Br1 Br 0.02418(4) 0.694326(18) 0.259428(12) 0.02486(8) Uani 1 1 d .
Br2 Br 0.31234(3) 0.629503(19) 0.195915(13) 0.02631(8) Uani 1 1 d .
Br3 Br 0.40127(4) 0.68551(2) 0.473454(13) 0.02997(9) Uani 1 1 d .
Br4 Br 0.78254(4) 0.753347(19) 0.489752(13) 0.02995(9) Uani 1 1 d .
C1 C 0.1793(3) 0.79125(16) 0.16831(11) 0.0178(7) Uani 1 1 d .
C2 C 0.1596(3) 0.76708(17) 0.12594(11) 0.0195(7) Uani 1 1 d .
C3 C 0.0246(3) 0.76182(16) 0.11430(11) 0.0187(7) Uani 1 1 d .
H3 H -0.0162 0.7451 0.0884 0.022 Uiso 1 1 calc R
C4 C -0.0398(3) 0.78475(16) 0.14639(12) 0.0186(7) Uani 1 1 d .
C5 C 0.0564(3) 0.80111(17) 0.17974(11) 0.0189(7) Uani 1 1 d .
H5 H 0.0413 0.8165 0.2061 0.023 Uiso 1 1 calc R
C6 C 0.2932(3) 0.81976(18) 0.19823(12) 0.0227(7) Uani 1 1 d .
C7 C 0.2816(4) 0.89348(19) 0.19478(14) 0.0302(9) Uani 1 1 d .
H7A H 0.2010 0.9072 0.2032 0.045 Uiso 1 1 calc R
H7B H 0.2840 0.9066 0.1659 0.045 Uiso 1 1 calc R
H7C H 0.3526 0.9135 0.2131 0.045 Uiso 1 1 calc R
C8 C 0.4279(3) 0.8003(2) 0.19097(13) 0.0273(8) Uani 1 1 d .
H8A H 0.4417 0.8146 0.1632 0.041 Uiso 1 1 calc R
H8B H 0.4367 0.7534 0.1929 0.041 Uiso 1 1 calc R
H8C H 0.4909 0.8205 0.2122 0.041 Uiso 1 1 calc R
C9 C 0.2851(4) 0.80075(19) 0.24372(12) 0.0248(8) Uani 1 1 d .
H9A H 0.3510 0.8237 0.2625 0.037 Uiso 1 1 calc R
H9B H 0.2982 0.7542 0.2471 0.037 Uiso 1 1 calc R
H9C H 0.2011 0.8122 0.2504 0.037 Uiso 1 1 calc R
C10 C 0.2477(4) 0.76625(18) 0.09220(12) 0.0243(8) Uani 1 1 d .
C11 C 0.2897(4) 0.83622(19) 0.08606(14) 0.0315(9) Uani 1 1 d .
H11A H 0.3413 0.8516 0.1118 0.047 Uiso 1 1 calc R
H11B H 0.2143 0.8636 0.0794 0.047 Uiso 1 1 calc R
H11C H 0.3401 0.8379 0.0631 0.047 Uiso 1 1 calc R
C12 C 0.3647(4) 0.72215(19) 0.10075(14) 0.0277(8) Uani 1 1 d .
H12A H 0.4156 0.7265 0.0781 0.042 Uiso 1 1 calc R
H12B H 0.3369 0.6773 0.1024 0.042 Uiso 1 1 calc R
H12C H 0.4162 0.7344 0.1272 0.042 Uiso 1 1 calc R
C13 C 0.1726(4) 0.7456(2) 0.04968(13) 0.0310(9) Uani 1 1 d .
H13A H 0.2277 0.7489 0.0281 0.047 Uiso 1 1 calc R
H13B H 0.0987 0.7739 0.0425 0.047 Uiso 1 1 calc R
H13C H 0.1438 0.7010 0.0515 0.047 Uiso 1 1 calc R
C14 C -0.1781(3) 0.8051(2) 0.14284(12) 0.0254(8) Uani 1 1 d .
C15 C -0.1816(4) 0.8788(2) 0.13686(16) 0.0388(11) Uani 1 1 d .
H15A H -0.1280 0.8993 0.1605 0.058 Uiso 1 1 calc R
H15B H -0.2693 0.8941 0.1354 0.058 Uiso 1 1 calc R
H15C H -0.1497 0.8897 0.1109 0.058 Uiso 1 1 calc R
C16 C -0.2306(4) 0.7889(3) 0.18309(15) 0.0407(12) Uani 1 1 d .
H16A H -0.2328 0.7420 0.1865 0.061 Uiso 1 1 calc R
H16B H -0.3169 0.8062 0.1815 0.061 Uiso 1 1 calc R
H16C H -0.1757 0.8079 0.2070 0.061 Uiso 1 1 calc R
C17 C -0.2591(4) 0.7742(2) 0.10496(14) 0.0328(9) Uani 1 1 d .
H17A H -0.2298 0.7892 0.0794 0.049 Uiso 1 1 calc R
H17B H -0.3484 0.7864 0.1044 0.049 Uiso 1 1 calc R
H17C H -0.2511 0.7272 0.1068 0.049 Uiso 1 1 calc R
C18 C -0.1470(3) 0.57539(17) 0.17721(12) 0.0203(7) Uani 1 1 d .
C19 C -0.0330(3) 0.54187(16) 0.19588(11) 0.0182(7) Uani 1 1 d .
C20 C 0.0442(3) 0.53586(16) 0.16387(11) 0.0188(7) Uani 1 1 d .
H20 H 0.1255 0.5159 0.1674 0.023 Uiso 1 1 calc R
C21 C -0.0154(3) 0.56334(16) 0.12633(11) 0.0184(7) Uani 1 1 d .
C22 C -0.1305(3) 0.58979(17) 0.13537(11) 0.0196(7) Uani 1 1 d .
H22 H -0.1888 0.6138 0.1162 0.024 Uiso 1 1 calc R
C23 C -0.2801(3) 0.58183(18) 0.19065(13) 0.0245(8) Uani 1 1 d .
C24 C -0.2883(4) 0.62084(19) 0.23053(13) 0.0291(8) Uani 1 1 d .
H24A H -0.3759 0.6201 0.2365 0.044 Uiso 1 1 calc R
H24B H -0.2627 0.6654 0.2265 0.044 Uiso 1 1 calc R
H24C H -0.2315 0.6018 0.2540 0.044 Uiso 1 1 calc R
C25 C -0.3335(4) 0.51357(19) 0.19539(15) 0.0319(9) Uani 1 1 d .
H25A H -0.2802 0.4911 0.2182 0.048 Uiso 1 1 calc R
H25B H -0.3336 0.4896 0.1694 0.048 Uiso 1 1 calc R
H25C H -0.4207 0.5167 0.2016 0.048 Uiso 1 1 calc R
C26 C -0.3735(4) 0.6135(2) 0.15542(14) 0.0325(9) Uani 1 1 d .
H26A H -0.4584 0.6155 0.1636 0.049 Uiso 1 1 calc R
H26B H -0.3772 0.5879 0.1299 0.049 Uiso 1 1 calc R
H26C H -0.3443 0.6571 0.1504 0.049 Uiso 1 1 calc R
C27 C 0.0077(4) 0.50368(17) 0.23659(12) 0.0214(7) Uani 1 1 d .
C28 C -0.0574(4) 0.52224(19) 0.27379(12) 0.0289(8) Uani 1 1 d .
H28A H -0.1490 0.5139 0.2671 0.043 Uiso 1 1 calc R
H28B H -0.0434 0.5681 0.2800 0.043 Uiso 1 1 calc R
H28C H -0.0217 0.4966 0.2982 0.043 Uiso 1 1 calc R
C29 C 0.1507(4) 0.51198(19) 0.25155(13) 0.0282(8) Uani 1 1 d .
H29A H 0.1685 0.5569 0.2596 0.042 Uiso 1 1 calc R
H29B H 0.1981 0.5003 0.2290 0.042 Uiso 1 1 calc R
H29C H 0.1769 0.4840 0.2756 0.042 Uiso 1 1 calc R
C30 C -0.0165(4) 0.43209(17) 0.22683(12) 0.0249(8) Uani 1 1 d .
H30A H 0.0120 0.4065 0.2519 0.037 Uiso 1 1 calc R
H30B H 0.0308 0.4190 0.2045 0.037 Uiso 1 1 calc R
H30C H -0.1076 0.4250 0.2178 0.037 Uiso 1 1 calc R
C31 C 0.0231(4) 0.55350(17) 0.08350(12) 0.0221(7) Uani 1 1 d .
C32 C 0.1648(4) 0.5669(2) 0.08455(13) 0.0328(9) Uani 1 1 d .
H32A H 0.1831 0.6117 0.0929 0.049 Uiso 1 1 calc R
H32B H 0.1878 0.5596 0.0568 0.049 Uiso 1 1 calc R
H32C H 0.2145 0.5380 0.1047 0.049 Uiso 1 1 calc R
C33 C -0.0556(4) 0.5959(2) 0.05083(12) 0.0318(9) Uani 1 1 d .
H33A H -0.1453 0.5832 0.0480 0.048 Uiso 1 1 calc R
H33B H -0.0253 0.5906 0.0240 0.048 Uiso 1 1 calc R
H33C H -0.0469 0.6411 0.0596 0.048 Uiso 1 1 calc R
C34 C -0.0030(5) 0.4827(2) 0.07143(14) 0.0426(12) Uani 1 1 d .
H34A H 0.0483 0.4548 0.0918 0.064 Uiso 1 1 calc R
H34B H 0.0195 0.4749 0.0436 0.064 Uiso 1 1 calc R
H34C H -0.0934 0.4733 0.0711 0.064 Uiso 1 1 calc R
C35 C 0.4192(3) 0.81139(16) 0.39396(11) 0.0169(6) Uani 1 1 d .
C36 C 0.5196(3) 0.84459(16) 0.42078(11) 0.0194(7) Uani 1 1 d .
C37 C 0.6315(3) 0.83804(16) 0.40217(11) 0.0183(7) Uani 1 1 d .
H37 H 0.7127 0.8543 0.4138 0.022 Uiso 1 1 calc R
C38 C 0.6066(3) 0.80439(16) 0.36430(11) 0.0168(6) Uani 1 1 d .
C39 C 0.4772(3) 0.78629(16) 0.36017(11) 0.0173(6) Uani 1 1 d .
H39 H 0.4344 0.7609 0.3380 0.021 Uiso 1 1 calc R
C40 C 0.2724(3) 0.81145(17) 0.38975(12) 0.0199(7) Uani 1 1 d .
C41 C 0.2253(4) 0.86754(19) 0.36020(13) 0.0278(8) Uani 1 1 d .
H41A H 0.2581 0.8622 0.3337 0.042 Uiso 1 1 calc R
H41B H 0.2558 0.9084 0.3731 0.042 Uiso 1 1 calc R
H41C H 0.1321 0.8676 0.3550 0.042 Uiso 1 1 calc R
C42 C 0.2118(4) 0.8194(2) 0.42950(13) 0.0274(8) Uani 1 1 d .
H42A H 0.1189 0.8191 0.4222 0.041 Uiso 1 1 calc R
H42B H 0.2393 0.8603 0.4430 0.041 Uiso 1 1 calc R
H42C H 0.2385 0.7837 0.4486 0.041 Uiso 1 1 calc R
C43 C 0.2177(4) 0.74940(19) 0.36866(13) 0.0276(8) Uani 1 1 d .
H43A H 0.2508 0.7122 0.3855 0.041 Uiso 1 1 calc R
H43B H 0.2427 0.7460 0.3409 0.041 Uiso 1 1 calc R
H43C H 0.1247 0.7502 0.3661 0.041 Uiso 1 1 calc R
C44 C 0.5181(4) 0.89171(18) 0.45772(13) 0.0265(8) Uani 1 1 d .
C45 C 0.4325(4) 0.9490(2) 0.44256(15) 0.0367(10) Uani 1 1 d .
H45A H 0.4385 0.9816 0.4646 0.055 Uiso 1 1 calc R
H45B H 0.3442 0.9343 0.4357 0.055 Uiso 1 1 calc R
H45C H 0.4602 0.9676 0.4177 0.055 Uiso 1 1 calc R
C46 C 0.6514(4) 0.9198(2) 0.47126(15) 0.0354(10) Uani 1 1 d .
H46A H 0.6790 0.9426 0.4477 0.053 Uiso 1 1 calc R
H46B H 0.7111 0.8848 0.4803 0.053 Uiso 1 1 calc R
H46C H 0.6491 0.9499 0.4944 0.053 Uiso 1 1 calc R
C47 C 0.4783(4) 0.8608(2) 0.49687(13) 0.0337(10) Uani 1 1 d .
H47A H 0.4778 0.8936 0.5185 0.051 Uiso 1 1 calc R
H47B H 0.5388 0.8267 0.5071 0.051 Uiso 1 1 calc R
H47C H 0.3929 0.8423 0.4899 0.051 Uiso 1 1 calc R
C48 C 0.6899(3) 0.80781(17) 0.33008(12) 0.0208(7) Uani 1 1 d .
C49 C 0.6566(4) 0.87209(19) 0.30654(13) 0.0302(9) Uani 1 1 d .
H49A H 0.7083 0.8765 0.2841 0.045 Uiso 1 1 calc R
H49B H 0.6742 0.9082 0.3260 0.045 Uiso 1 1 calc R
H49C H 0.5662 0.8722 0.2946 0.045 Uiso 1 1 calc R
C50 C 0.8318(4) 0.8094(2) 0.34841(14) 0.0314(9) Uani 1 1 d .
H50A H 0.8520 0.7726 0.3671 0.047 Uiso 1 1 calc R
H50B H 0.8510 0.8495 0.3640 0.047 Uiso 1 1 calc R
H50C H 0.8830 0.8071 0.3257 0.047 Uiso 1 1 calc R
C51 C 0.6647(4) 0.75313(19) 0.29875(12) 0.0255(8) Uani 1 1 d .
H51A H 0.6891 0.7121 0.3127 0.038 Uiso 1 1 calc R
H51B H 0.7148 0.7599 0.2761 0.038 Uiso 1 1 calc R
H51C H 0.5740 0.7521 0.2873 0.038 Uiso 1 1 calc R
C52 C 0.7041(3) 0.58632(16) 0.44616(11) 0.0171(6) Uani 1 1 d .
C53 C 0.7678(3) 0.60919(16) 0.41233(11) 0.0172(6) Uani 1 1 d .
C54 C 0.6720(3) 0.61434(16) 0.37687(11) 0.0175(6) Uani 1 1 d .
H54 H 0.6857 0.6303 0.3505 0.021 Uiso 1 1 calc R
C55 C 0.5536(3) 0.59243(16) 0.38618(11) 0.0189(7) Uani 1 1 d .
C56 C 0.5745(3) 0.57725(16) 0.42873(11) 0.0180(7) Uani 1 1 d .
H56 H 0.5104 0.5627 0.4440 0.022 Uiso 1 1 calc R
C57 C 0.7491(3) 0.55996(17) 0.49041(12) 0.0214(7) Uani 1 1 d .
C58 C 0.8778(4) 0.5836(2) 0.51325(12) 0.0274(8) Uani 1 1 d .
H58A H 0.8762 0.6306 0.5158 0.041 Uiso 1 1 calc R
H58B H 0.9455 0.5710 0.4974 0.041 Uiso 1 1 calc R
H58C H 0.8940 0.5643 0.5411 0.041 Uiso 1 1 calc R
C59 C 0.6532(4) 0.5764(2) 0.51983(12) 0.0270(8) Uani 1 1 d .
H59A H 0.6825 0.5581 0.5475 0.041 Uiso 1 1 calc R
H59B H 0.5699 0.5583 0.5087 0.041 Uiso 1 1 calc R
H59C H 0.6462 0.6233 0.5221 0.041 Uiso 1 1 calc R
C60 C 0.7532(4) 0.48595(18) 0.48678(13) 0.0288(9) Uani 1 1 d .
H60A H 0.8147 0.4737 0.4685 0.043 Uiso 1 1 calc R
H60B H 0.6686 0.4699 0.4750 0.043 Uiso 1 1 calc R
H60C H 0.7788 0.4672 0.5145 0.043 Uiso 1 1 calc R
C61 C 0.9099(3) 0.61201(18) 0.40716(12) 0.0205(7) Uani 1 1 d .
C62 C 0.9914(4) 0.6613(2) 0.43521(13) 0.0277(8) Uani 1 1 d .
H62A H 1.0807 0.6570 0.4314 0.041 Uiso 1 1 calc R
H62B H 0.9834 0.6532 0.4645 0.041 Uiso 1 1 calc R
H62C H 0.9618 0.7050 0.4275 0.041 Uiso 1 1 calc R
C63 C 0.9667(4) 0.5442(2) 0.41483(14) 0.0314(9) Uani 1 1 d .
H63A H 0.9168 0.5135 0.3961 0.047 Uiso 1 1 calc R
H63B H 0.9645 0.5317 0.4439 0.047 Uiso 1 1 calc R
H63C H 1.0549 0.5443 0.4094 0.047 Uiso 1 1 calc R
C64 C 0.9244(3) 0.6289(2) 0.36223(12) 0.0262(8) Uani 1 1 d .
H64A H 1.0148 0.6294 0.3594 0.039 Uiso 1 1 calc R
H64B H 0.8874 0.6715 0.3552 0.039 Uiso 1 1 calc R
H64C H 0.8801 0.5967 0.3433 0.039 Uiso 1 1 calc R
C65 C 0.4403(3) 0.57187(17) 0.35404(12) 0.0215(7) Uani 1 1 d .
C66 C 0.3201(3) 0.56300(19) 0.37442(13) 0.0266(8) Uani 1 1 d .
H66A H 0.3011 0.6032 0.3880 0.040 Uiso 1 1 calc R
H66B H 0.3342 0.5285 0.3952 0.040 Uiso 1 1 calc R
H66C H 0.2483 0.5516 0.3530 0.040 Uiso 1 1 calc R
C67 C 0.4762(4) 0.5063(2) 0.33692(15) 0.0353(10) Uani 1 1 d .
H67A H 0.4042 0.4897 0.3173 0.053 Uiso 1 1 calc R
H67B H 0.4971 0.4759 0.3601 0.053 Uiso 1 1 calc R
H67C H 0.5500 0.5116 0.3224 0.053 Uiso 1 1 calc R
C68 C 0.4146(4) 0.6195(2) 0.31803(12) 0.0280(8) Uani 1 1 d .
H68A H 0.3855 0.6605 0.3283 0.042 Uiso 1 1 calc R
H68B H 0.3488 0.6021 0.2965 0.042 Uiso 1 1 calc R
H68C H 0.4930 0.6266 0.3062 0.042 Uiso 1 1 calc R

loop_
_atom_site_aniso_label
_atom_site_aniso_U_11
_atom_site_aniso_U_22
_atom_site_aniso_U_33
_atom_site_aniso_U_23
_atom_site_aniso_U_13
_atom_site_aniso_U_12
Th1 0.01413(6) 0.01868(6) 0.01410(7) -0.00032(4) 0.00335(4) 0.00044(4)
Th2 0.01721(6) 0.01640(6) 0.01360(7) -0.00020(4) 0.00227(5) 0.00287(4)
Br1 0.03090(19) 0.02785(18) 0.01723(18) -0.00277(14) 0.00814(15) -0.00675(14)
Br2 0.01640(15) 0.03207(19) 0.0308(2) 0.00393(16) 0.00459(14) 0.00246(13)
Br3 0.0314(2) 0.0323(2) 0.0299(2) 0.00819(16) 0.01641(17) 0.00992(16)
Br4 0.0330(2) 0.02874(19) 0.0246(2) -0.00296(15) -0.00677(16) 0.00299(15)
C1 0.0159(15) 0.0230(17) 0.0164(17) 0.0021(13) 0.0084(13) -0.0002(12)
C2 0.0198(16) 0.0207(16) 0.0188(18) 0.0009(13) 0.0053(13) 0.0006(13)
C3 0.0181(15) 0.0210(16) 0.0174(18) 0.0013(13) 0.0039(13) -0.0005(12)
C4 0.0171(15) 0.0210(16) 0.0188(18) 0.0044(13) 0.0064(13) 0.0020(12)
C5 0.0199(16) 0.0191(16) 0.0190(18) 0.0011(13) 0.0074(14) 0.0021(12)
C6 0.0192(16) 0.0255(18) 0.024(2) -0.0036(14) 0.0050(14) -0.0040(13)
C7 0.033(2) 0.0263(19) 0.033(2) -0.0031(17) 0.0107(18) -0.0053(16)
C8 0.0173(16) 0.038(2) 0.028(2) -0.0042(17) 0.0063(15) -0.0044(15)
C9 0.0210(17) 0.034(2) 0.020(2) -0.0031(15) 0.0037(14) -0.0050(15)
C10 0.0236(17) 0.0268(18) 0.025(2) -0.0001(15) 0.0102(15) -0.0055(14)
C11 0.041(2) 0.028(2) 0.030(2) 0.0022(16) 0.0175(19) -0.0045(17)
C12 0.0209(17) 0.034(2) 0.031(2) -0.0024(17) 0.0132(16) -0.0018(15)
C13 0.034(2) 0.038(2) 0.024(2) -0.0007(17) 0.0147(17) 0.0019(17)
C14 0.0187(16) 0.037(2) 0.022(2) 0.0057(16) 0.0050(14) 0.0083(15)
C15 0.037(2) 0.034(2) 0.044(3) -0.001(2) 0.000(2) 0.0163(18)
C16 0.0160(18) 0.076(4) 0.031(3) 0.010(2) 0.0078(17) 0.0044(19)
C17 0.0193(18) 0.045(2) 0.033(2) 0.0038(19) -0.0021(16) 0.0009(16)
C18 0.0203(16) 0.0199(16) 0.0214(19) -0.0050(13) 0.0059(14) -0.0012(13)
C19 0.0195(15) 0.0171(15) 0.0182(18) -0.0027(13) 0.0036(13) -0.0024(12)
C20 0.0156(14) 0.0182(15) 0.0219(19) -0.0042(13) 0.0006(13) 0.0031(12)
C21 0.0173(15) 0.0198(16) 0.0177(18) -0.0027(13) 0.0009(13) -0.0004(12)
C22 0.0189(15) 0.0224(16) 0.0162(18) -0.0038(13) -0.0012(13) -0.0012(13)
C23 0.0179(16) 0.0265(18) 0.031(2) -0.0053(16) 0.0115(15) -0.0028(13)
C24 0.0289(19) 0.029(2) 0.033(2) -0.0033(17) 0.0144(17) -0.0010(15)
C25 0.0229(18) 0.030(2) 0.045(3) -0.0068(18) 0.0132(18) -0.0089(15)
C26 0.0152(16) 0.044(2) 0.039(3) -0.002(2) 0.0047(16) 0.0022(16)
C27 0.0276(18) 0.0186(16) 0.0181(18) 0.0010(13) 0.0041(15) -0.0032(13)
C28 0.044(2) 0.0240(18) 0.020(2) -0.0009(15) 0.0107(17) -0.0048(16)
C29 0.032(2) 0.029(2) 0.022(2) 0.0066(16) -0.0025(16) -0.0057(16)
C30 0.0301(19) 0.0189(17) 0.025(2) -0.0002(14) 0.0012(16) -0.0030(14)
C31 0.0275(18) 0.0221(17) 0.0179(18) -0.0048(13) 0.0076(14) 0.0000(14)
C32 0.031(2) 0.049(3) 0.022(2) 0.0012(18) 0.0124(17) 0.0030(18)
C33 0.036(2) 0.043(2) 0.016(2) -0.0003(17) 0.0027(17) 0.0009(18)
C34 0.070(3) 0.034(2) 0.026(2) -0.0086(18) 0.015(2) -0.006(2)
C35 0.0198(15) 0.0147(14) 0.0163(17) 0.0021(12) 0.0029(13) 0.0034(12)
C36 0.0213(16) 0.0193(16) 0.0165(18) -0.0019(13) 0.0000(13) 0.0028(13)
C37 0.0159(15) 0.0162(15) 0.0213(19) -0.0011(13) -0.0021(13) 0.0002(12)
C38 0.0173(15) 0.0158(15) 0.0174(17) 0.0026(12) 0.0024(13) 0.0009(12)
C39 0.0199(15) 0.0167(15) 0.0150(17) -0.0001(12) 0.0014(13) 0.0005(12)
C40 0.0178(15) 0.0225(17) 0.0193(19) 0.0037(13) 0.0026(13) 0.0030(13)
C41 0.0225(17) 0.030(2) 0.030(2) 0.0090(16) 0.0023(16) 0.0059(15)
C42 0.0242(18) 0.031(2) 0.029(2) 0.0023(16) 0.0093(16) 0.0079(15)
C43 0.0195(17) 0.032(2) 0.031(2) -0.0020(17) 0.0037(15) -0.0021(15)
C44 0.0289(19) 0.0239(18) 0.025(2) -0.0078(15) -0.0015(16) 0.0030(15)
C45 0.041(2) 0.025(2) 0.042(3) -0.0090(18) 0.001(2) 0.0073(17)
C46 0.034(2) 0.033(2) 0.037(3) -0.0189(19) 0.0001(19) 0.0013(17)
C47 0.042(2) 0.037(2) 0.023(2) -0.0101(17) 0.0038(18) 0.0076(19)
C48 0.0204(16) 0.0212(16) 0.0216(19) 0.0023(14) 0.0052(14) -0.0010(13)
C49 0.039(2) 0.0248(19) 0.028(2) 0.0054(16) 0.0101(18) -0.0044(16)
C50 0.0222(18) 0.040(2) 0.032(2) -0.0020(19) 0.0068(17) -0.0031(16)
C51 0.0264(18) 0.0297(19) 0.021(2) -0.0007(15) 0.0072(15) 0.0001(15)
C52 0.0170(15) 0.0173(15) 0.0169(17) -0.0021(12) 0.0017(13) 0.0025(12)
C53 0.0152(14) 0.0165(15) 0.0202(18) 0.0011(12) 0.0031(13) 0.0017(11)
C54 0.0211(16) 0.0157(15) 0.0166(17) -0.0030(12) 0.0057(13) 0.0054(12)
C55 0.0175(15) 0.0205(16) 0.0188(18) -0.0043(13) 0.0029(13) 0.0001(12)
C56 0.0171(15) 0.0164(15) 0.0213(18) -0.0002(13) 0.0057(13) 0.0004(12)
C57 0.0201(16) 0.0233(17) 0.0203(19) 0.0056(14) 0.0015(14) 0.0019(13)
C58 0.0266(18) 0.033(2) 0.021(2) 0.0030(16) -0.0004(15) 0.0024(16)
C59 0.0279(19) 0.035(2) 0.019(2) 0.0087(16) 0.0057(15) 0.0032(16)
C60 0.035(2) 0.0192(17) 0.031(2) 0.0041(15) -0.0016(17) 0.0048(15)
C61 0.0145(15) 0.0275(18) 0.0200(18) 0.0012(14) 0.0041(13) 0.0033(13)
C62 0.0192(17) 0.037(2) 0.027(2) 0.0032(17) 0.0033(15) -0.0034(15)
C63 0.0247(19) 0.034(2) 0.037(2) 0.0049(18) 0.0111(17) 0.0098(16)
C64 0.0194(16) 0.035(2) 0.025(2) 0.0013(16) 0.0069(15) 0.0011(15)
C65 0.0202(16) 0.0201(16) 0.0234(19) -0.0041(14) 0.0008(14) -0.0001(13)
C66 0.0189(16) 0.030(2) 0.030(2) -0.0012(16) 0.0009(15) -0.0042(14)
C67 0.035(2) 0.026(2) 0.042(3) -0.0166(18) -0.002(2) 0.0018(17)
C68 0.0257(18) 0.034(2) 0.022(2) -0.0016(16) -0.0057(15) -0.0064(16)

loop_
_atom_type_symbol
_atom_type_description
_atom_type_scat_dispersion_real
_atom_type_scat_dispersion_imag
_atom_type_scat_source
C C 0.0033 0.0016 'International Tables Vol C Tables 4.2.6.8 and 6.1.1.4'
H H 0.0000 0.0000 'International Tables Vol C Tables 4.2.6.8 and 6.1.1.4'
Br Br -0.2901 2.4595 'International Tables Vol C Tables 4.2.6.8 and 6.1.1.4'
Th Th -7.2400 8.8979 'International Tables Vol C Tables 4.2.6.8 and 6.1.1.4'

loop_
_geom_angle_atom_site_label_1
_geom_angle_atom_site_label_2
_geom_angle_atom_site_label_3
_geom_angle
C5 Th1 C4 29.61(10)
C5 Th1 Br2 107.54(7)
C4 Th1 Br2 129.50(7)
C5 Th1 C21 142.59(10)
C4 Th1 C21 113.97(10)
Br2 Th1 C21 94.77(7)
C5 Th1 C20 171.82(10)
C4 Th1 C20 142.48(11)
Br2 Th1 C20 77.38(7)
C21 Th1 C20 29.24(10)
C5 Th1 C22 125.74(10)
C4 Th1 C22 96.97(11)
Br2 Th1 C22 122.81(7)
C21 Th1 C22 29.35(10)
C20 Th1 C22 47.46(10)
C5 Th1 Br1 77.11(8)
C4 Th1 Br1 94.43(8)
Br2 Th1 Br1 96.798(13)
C21 Th1 Br1 130.56(7)
C20 Th1 Br1 109.18(8)
C22 Th1 Br1 112.64(8)
C5 Th1 C3 47.68(11)
C4 Th1 C3 29.31(10)
Br2 Th1 C3 112.11(7)
C21 Th1 C3 96.40(10)
C20 Th1 C3 124.66(11)
C22 Th1 C3 92.24(10)
Br1 Th1 C3 122.51(7)
C5 Th1 C1 29.14(9)
C4 Th1 C1 48.69(10)
Br2 Th1 C1 81.61(7)
C21 Th1 C1 136.28(10)
C20 Th1 C1 150.91(10)
C22 Th1 C1 139.77(10)
Br1 Th1 C1 93.00(7)
C3 Th1 C1 47.55(10)
C5 Th1 C19 153.25(10)
C4 Th1 C19 137.86(10)
Br2 Th1 C19 92.40(7)
C21 Th1 C19 48.46(10)
C20 Th1 C19 28.90(10)
C22 Th1 C19 47.68(10)
Br1 Th1 C19 83.11(7)
C3 Th1 C19 139.82(10)
C1 Th1 C19 172.45(10)
C5 Th1 C18 130.17(10)
C4 Th1 C18 109.10(10)
Br2 Th1 C18 120.76(7)
C21 Th1 C18 48.16(10)
C20 Th1 C18 47.27(10)
C22 Th1 C18 28.76(10)
Br1 Th1 C18 85.39(7)
C3 Th1 C18 115.81(10)
C1 Th1 C18 157.62(10)
C19 Th1 C18 28.80(10)
C5 Th1 C2 47.61(10)
C4 Th1 C2 48.33(10)
Br2 Th1 C2 84.60(7)
C21 Th1 C2 107.64(10)
C20 Th1 C2 128.05(10)
C22 Th1 C2 115.19(10)
Br1 Th1 C2 121.19(7)
C3 Th1 C2 28.72(9)
C1 Th1 C2 28.74(10)
C19 Th1 C2 155.69(10)
C18 Th1 C2 142.43(10)
C54 Th2 Br3 119.20(7)
C54 Th2 Br4 114.20(7)
Br3 Th2 Br4 99.314(16)
C54 Th2 C39 95.63(10)
Br3 Th2 C39 104.47(7)
Br4 Th2 C39 125.32(7)
C54 Th2 C56 47.51(10)
Br3 Th2 C56 74.39(7)
Br4 Th2 C56 109.95(7)
C39 Th2 C56 123.59(10)
C54 Th2 C55 29.44(10)
Br3 Th2 C55 90.76(7)
Br4 Th2 C55 131.69(7)
C39 Th2 C55 96.68(10)
C56 Th2 C55 29.06(10)
C54 Th2 C37 116.93(11)
Br3 Th2 C37 118.78(7)
Br4 Th2 C37 78.04(7)
C39 Th2 C37 47.33(10)
C56 Th2 C37 164.11(11)
C55 Th2 C37 136.10(11)
C54 Th2 C38 91.99(10)
Br3 Th2 C38 129.98(7)
Br4 Th2 C38 101.79(7)
C39 Th2 C38 29.23(9)
C56 Th2 C38 135.95(10)
C55 Th2 C38 107.20(10)
C37 Th2 C38 28.98(10)
C54 Th2 C52 47.91(10)
Br3 Th2 C52 90.78(7)
Br4 Th2 C52 84.02(7)
C39 Th2 C52 142.69(10)
C56 Th2 C52 28.98(9)
C55 Th2 C52 48.48(10)
C37 Th2 C52 147.33(10)
C38 Th2 C52 136.00(10)
C54 Th2 C36 139.81(11)
Br3 Th2 C36 90.00(7)
Br4 Th2 C36 84.45(7)
C39 Th2 C36 47.70(10)
C56 Th2 C36 160.02(10)
C55 Th2 C36 143.07(10)
C37 Th2 C36 28.92(10)
C38 Th2 C36 48.27(10)
C52 Th2 C36 168.41(10)
C54 Th2 C35 123.06(10)
Br3 Th2 C35 81.39(7)
Br4 Th2 C35 113.16(7)
C39 Th2 C35 29.24(10)
C56 Th2 C35 133.16(10)
C55 Th2 C35 115.04(10)
C37 Th2 C35 47.77(10)
C38 Th2 C35 48.62(10)
C52 Th2 C35 161.98(10)
C36 Th2 C35 29.06(10)
C54 Th2 C53 28.94(10)
Br3 Th2 C53 119.16(7)
Br4 Th2 C53 86.61(7)
C39 Th2 C53 120.67(10)
C56 Th2 C53 47.67(10)
C55 Th2 C53 48.47(10)
C37 Th2 C53 121.65(10)
C38 Th2 C53 106.95(10)
C52 Th2 C53 29.20(10)
C36 Th2 C53 150.55(10)
C35 Th2 C53 149.82(10)
C5 C1 C2 106.9(3)
C5 C1 C6 116.2(3)
C2 C1 C6 135.5(3)
C5 C1 Th1 70.51(19)
C2 C1 Th1 77.8(2)
C6 C1 Th1 125.9(2)
C3 C2 C1 105.8(3)
C3 C2 C10 120.2(3)
C1 C2 C10 131.3(3)
C3 C2 Th1 70.40(19)
C1 C2 Th1 73.46(19)
C10 C2 Th1 134.7(2)
C4 C3 C2 111.0(3)
C4 C3 Th1 73.9(2)
C2 C3 Th1 80.9(2)
C4 C3 H3 124.5
C2 C3 H3 124.5
Th1 C3 H3 112.7
C3 C4 C5 105.6(3)
C3 C4 C14 127.6(3)
C5 C4 C14 124.9(3)
C3 C4 Th1 76.8(2)
C5 C4 Th1 74.8(2)
C14 C4 Th1 125.8(2)
C4 C5 C1 110.6(3)
C4 C5 Th1 75.6(2)
C1 C5 Th1 80.3(2)
C4 C5 H5 124.7
C1 C5 H5 124.7
Th1 C5 H5 111.5
C7 C6 C8 108.4(3)
C7 C6 C9 108.0(3)
C8 C6 C9 105.5(3)
C7 C6 C1 106.8(3)
C8 C6 C1 117.4(3)
C9 C6 C1 110.5(3)
C6 C7 H7A 109.5
C6 C7 H7B 109.5
H7A C7 H7B 109.5
C6 C7 H7C 109.5
H7A C7 H7C 109.5
H7B C7 H7C 109.5
C6 C8 H8A 109.5
C6 C8 H8B 109.5
H8A C8 H8B 109.5
C6 C8 H8C 109.5
H8A C8 H8C 109.5
H8B C8 H8C 109.5
C6 C9 H9A 109.5
C6 C9 H9B 109.5
H9A C9 H9B 109.5
C6 C9 H9C 109.5
H9A C9 H9C 109.5
H9B C9 H9C 109.5
C12 C10 C11 110.0(3)
C12 C10 C2 116.1(3)
C11 C10 C2 107.4(3)
C12 C10 C13 106.9(3)
C11 C10 C13 105.5(3)
C2 C10 C13 110.4(3)
C10 C11 H11A 109.5
C10 C11 H11B 109.5
H11A C11 H11B 109.5
C10 C11 H11C 109.5
H11A C11 H11C 109.5
H11B C11 H11C 109.5
C10 C12 H12A 109.5
C10 C12 H12B 109.5
H12A C12 H12B 109.5
C10 C12 H12C 109.5
H12A C12 H12C 109.5
H12B C12 H12C 109.5
C10 C13 H13A 109.5
C10 C13 H13B 109.5
H13A C13 H13B 109.5
C10 C13 H13C 109.5
H13A C13 H13C 109.5
H13B C13 H13C 109.5
C4 C14 C17 111.5(3)
C4 C14 C16 110.4(3)
C17 C14 C16 111.0(4)
C4 C14 C15 106.9(3)
C17 C14 C15 108.3(3)
C16 C14 C15 108.7(4)
C14 C15 H15A 109.5
C14 C15 H15B 109.5
H15A C15 H15B 109.5
C14 C15 H15C 109.5
H15A C15 H15C 109.5
H15B C15 H15C 109.5
C14 C16 H16A 109.5
C14 C16 H16B 109.5
H16A C16 H16B 109.5
C14 C16 H16C 109.5
H16A C16 H16C 109.5
H16B C16 H16C 109.5
C14 C17 H17A 109.5
C14 C17 H17B 109.5
H17A C17 H17B 109.5
C14 C17 H17C 109.5
H17A C17 H17C 109.5
H17B C17 H17C 109.5
C22 C18 C19 106.4(3)
C22 C18 C23 120.0(3)
C19 C18 C23 131.8(3)
C22 C18 Th1 70.35(19)
C19 C18 Th1 74.54(19)
C23 C18 Th1 131.4(2)
C20 C19 C18 106.0(3)
C20 C19 C27 117.4(3)
C18 C19 C27 135.4(3)
C20 C19 Th1 71.15(19)
C18 C19 Th1 76.7(2)
C27 C19 Th1 125.5(2)
C21 C20 C19 111.2(3)
C21 C20 Th1 75.25(19)
C19 C20 Th1 79.95(19)
C21 C20 H20 124.4
C19 C20 H20 124.4
Th1 C20 H20 112.3
C20 C21 C22 105.6(3)
C20 C21 C31 126.0(3)
C22 C21 C31 127.1(3)
C20 C21 Th1 75.51(19)
C22 C21 Th1 75.7(2)
C31 C21 Th1 123.8(2)
C21 C22 C18 110.6(3)
C21 C22 Th1 74.99(19)
C18 C22 Th1 80.9(2)
C21 C22 H22 124.7
C18 C22 H22 124.7
Th1 C22 H22 111.5
C24 C23 C26 106.6(3)
C24 C23 C25 109.4(3)
C26 C23 C25 105.1(3)
C24 C23 C18 116.9(3)
C26 C23 C18 110.0(3)
C25 C23 C18 108.3(3)
C23 C24 H24A 109.5
C23 C24 H24B 109.5
H24A C24 H24B 109.5
C23 C24 H24C 109.5
H24A C24 H24C 109.5
H24B C24 H24C 109.5
C23 C25 H25A 109.5
C23 C25 H25B 109.5
H25A C25 H25B 109.5
C23 C25 H25C 109.5
H25A C25 H25C 109.5
H25B C25 H25C 109.5
C23 C26 H26A 109.5
C23 C26 H26B 109.5
H26A C26 H26B 109.5
C23 C26 H26C 109.5
H26A C26 H26C 109.5
H26B C26 H26C 109.5
C28 C27 C30 109.0(3)
C28 C27 C29 105.5(3)
C30 C27 C29 107.5(3)
C28 C27 C19 116.3(3)
C30 C27 C19 107.7(3)
C29 C27 C19 110.4(3)
C27 C28 H28A 109.5
C27 C28 H28B 109.5
H28A C28 H28B 109.5
C27 C28 H28C 109.5
H28A C28 H28C 109.5
H28B C28 H28C 109.5
C27 C29 H29A 109.5
C27 C29 H29B 109.5
H29A C29 H29B 109.5
C27 C29 H29C 109.5
H29A C29 H29C 109.5
H29B C29 H29C 109.5
C27 C30 H30A 109.5
C27 C30 H30B 109.5
H30A C30 H30B 109.5
C27 C30 H30C 109.5
H30A C30 H30C 109.5
H30B C30 H30C 109.5
C21 C31 C33 111.2(3)
C21 C31 C32 110.9(3)
C33 C31 C32 110.2(3)
C21 C31 C34 107.4(3)
C33 C31 C34 108.4(3)
C32 C31 C34 108.7(3)
C31 C32 H32A 109.5
C31 C32 H32B 109.5
H32A C32 H32B 109.5
C31 C32 H32C 109.5
H32A C32 H32C 109.5
H32B C32 H32C 109.5
C31 C33 H33A 109.5
C31 C33 H33B 109.5
H33A C33 H33B 109.5
C31 C33 H33C 109.5
H33A C33 H33C 109.5
H33B C33 H33C 109.5
C31 C34 H34A 109.5
C31 C34 H34B 109.5
H34A C34 H34B 109.5
C31 C34 H34C 109.5
H34A C34 H34C 109.5
H34B C34 H34C 109.5
C39 C35 C36 105.6(3)
C39 C35 C40 118.5(3)
C36 C35 C40 134.1(3)
C39 C35 Th2 71.80(18)
C36 C35 Th2 75.46(19)
C40 C35 Th2 128.3(2)
C37 C36 C35 106.8(3)
C37 C36 C44 119.8(3)
C35 C36 C44 132.3(3)
C37 C36 Th2 72.21(19)
C35 C36 Th2 75.48(19)
C44 C36 Th2 126.5(2)
C38 C37 C36 111.1(3)
C38 C37 Th2 76.09(19)
C36 C37 Th2 78.9(2)
C38 C37 H37 124.4
C36 C37 H37 124.4
Th2 C37 H37 112.5
C37 C38 C39 105.5(3)
C37 C38 C48 124.1(3)
C39 C38 C48 127.5(3)
C37 C38 Th2 74.9(2)
C39 C38 Th2 74.54(19)
C48 C38 Th2 130.5(2)
C38 C39 C35 110.8(3)
C38 C39 Th2 76.24(19)
C35 C39 Th2 79.0(2)
C38 C39 H39 124.6
C35 C39 H39 124.6
Th2 C39 H39 112.2
C43 C40 C42 106.6(3)
C43 C40 C41 107.0(3)
C42 C40 C41 107.6(3)
C43 C40 C35 110.4(3)
C42 C40 C35 118.2(3)
C41 C40 C35 106.5(3)
C40 C41 H41A 109.5
C40 C41 H41B 109.5
H41A C41 H41B 109.5
C40 C41 H41C 109.5
H41A C41 H41C 109.5
H41B C41 H41C 109.5
C40 C42 H42A 109.5
C40 C42 H42B 109.5
H42A C42 H42B 109.5
C40 C42 H42C 109.5
H42A C42 H42C 109.5
H42B C42 H42C 109.5
C40 C43 H43A 109.5
C40 C43 H43B 109.5
H43A C43 H43B 109.5
C40 C43 H43C 109.5
H43A C43 H43C 109.5
H43B C43 H43C 109.5
C45 C44 C46 105.9(3)
C45 C44 C47 111.4(4)
C46 C44 C47 106.3(3)
C45 C44 C36 108.5(3)
C46 C44 C36 110.1(3)
C47 C44 C36 114.3(3)
C44 C45 H45A 109.5
C44 C45 H45B 109.5
H45A C45 H45B 109.5
C44 C45 H45C 109.5
H45A C45 H45C 109.5
H45B C45 H45C 109.5
C44 C46 H46A 109.5
C44 C46 H46B 109.5
H46A C46 H46B 109.5
C44 C46 H46C 109.5
H46A C46 H46C 109.5
H46B C46 H46C 109.5
C44 C47 H47A 109.5
C44 C47 H47B 109.5
H47A C47 H47B 109.5
C44 C47 H47C 109.5
H47A C47 H47C 109.5
H47B C47 H47C 109.5
C51 C48 C38 112.9(3)
C51 C48 C50 109.7(3)
C38 C48 C50 111.4(3)
C51 C48 C49 108.1(3)
C38 C48 C49 106.5(3)
C50 C48 C49 108.0(3)
C48 C49 H49A 109.5
C48 C49 H49B 109.5
H49A C49 H49B 109.5
C48 C49 H49C 109.5
H49A C49 H49C 109.5
H49B C49 H49C 109.5
C48 C50 H50A 109.5
C48 C50 H50B 109.5
H50A C50 H50B 109.5
C48 C50 H50C 109.5
H50A C50 H50C 109.5
H50B C50 H50C 109.5
C48 C51 H51A 109.5
C48 C51 H51B 109.5
H51A C51 H51B 109.5
C48 C51 H51C 109.5
H51A C51 H51C 109.5
H51B C51 H51C 109.5
C56 C52 C53 106.1(3)
C56 C52 C57 118.0(3)
C53 C52 C57 134.7(3)
C56 C52 Th2 72.14(18)
C53 C52 Th2 75.95(18)
C57 C52 Th2 125.9(2)
C54 C53 C52 106.1(3)
C54 C53 C61 120.1(3)
C52 C53 C61 132.0(3)
C54 C53 Th2 71.03(18)
C52 C53 Th2 74.85(18)
C61 C53 Th2 130.4(2)
C55 C54 C53 110.8(3)
C55 C54 Th2 75.86(19)
C53 C54 Th2 80.03(19)
C55 C54 H54 124.6
C53 C54 H54 124.6
Th2 C54 H54 111.6
C56 C55 C54 105.6(3)
C56 C55 C65 126.9(3)
C54 C55 C65 125.4(3)
C56 C55 Th2 75.4(2)
C54 C55 Th2 74.70(19)
C65 C55 Th2 127.9(2)
C55 C56 C52 111.3(3)
C55 C56 Th2 75.5(2)
C52 C56 Th2 78.89(19)
C55 C56 H56 124.4
C52 C56 H56 124.4
Th2 C56 H56 113.1
C58 C57 C59 104.8(3)
C58 C57 C60 108.8(3)
C59 C57 C60 107.3(3)
C58 C57 C52 117.6(3)
C59 C57 C52 110.9(3)
C60 C57 C52 106.9(3)
C57 C58 H58A 109.5
C57 C58 H58B 109.5
H58A C58 H58B 109.5
C57 C58 H58C 109.5
H58A C58 H58C 109.5
H58B C58 H58C 109.5
C57 C59 H59A 109.5
C57 C59 H59B 109.5
H59A C59 H59B 109.5
C57 C59 H59C 109.5
H59A C59 H59C 109.5
H59B C59 H59C 109.5
C57 C60 H60A 109.5
C57 C60 H60B 109.5
H60A C60 H60B 109.5
C57 C60 H60C 109.5
H60A C60 H60C 109.5
H60B C60 H60C 109.5
C64 C61 C63 105.7(3)
C64 C61 C62 106.3(3)
C63 C61 C62 109.9(3)
C64 C61 C53 110.7(3)
C63 C61 C53 108.3(3)
C62 C61 C53 115.6(3)
C61 C62 H62A 109.5
C61 C62 H62B 109.5
H62A C62 H62B 109.5
C61 C62 H62C 109.5
H62A C62 H62C 109.5
H62B C62 H62C 109.5
C61 C63 H63A 109.5
C61 C63 H63B 109.5
H63A C63 H63B 109.5
C61 C63 H63C 109.5
H63A C63 H63C 109.5
H63B C63 H63C 109.5
C61 C64 H64A 109.5
C61 C64 H64B 109.5
H64A C64 H64B 109.5
C61 C64 H64C 109.5
H64A C64 H64C 109.5
H64B C64 H64C 109.5
C68 C65 C55 111.9(3)
C68 C65 C66 110.1(3)
C55 C65 C66 111.2(3)
C68 C65 C67 108.9(3)
C55 C65 C67 106.3(3)
C66 C65 C67 108.5(3)
C65 C66 H66A 109.5
C65 C66 H66B 109.5
H66A C66 H66B 109.5
C65 C66 H66C 109.5
H66A C66 H66C 109.5
H66B C66 H66C 109.5
C65 C67 H67A 109.5
C65 C67 H67B 109.5
H67A C67 H67B 109.5
C65 C67 H67C 109.5
H67A C67 H67C 109.5
H67B C67 H67C 109.5
C65 C68 H68A 109.5
C65 C68 H68B 109.5
H68A C68 H68B 109.5
C65 C68 H68C 109.5
H68A C68 H68C 109.5
H68B C68 H68C 109.5

loop_
_geom_bond_atom_site_label_1
_geom_bond_atom_site_label_2
_geom_bond_distance
Th1 C5 2.760(3)
Th1 C4 2.770(3)
Th1 Br2 2.7768(5)
Th1 C21 2.783(3)
Th1 C20 2.786(3)
Th1 C22 2.791(3)
Th1 Br1 2.7931(5)
Th1 C3 2.808(3)
Th1 C1 2.886(3)
Th1 C19 2.899(3)
Th1 C18 2.927(3)
Th1 C2 2.943(4)
Th2 C54 2.775(3)
Th2 Br3 2.7863(4)
Th2 Br4 2.7875(4)
Th2 C39 2.789(3)
Th2 C56 2.789(3)
Th2 C55 2.790(3)
Th2 C37 2.796(3)
Th2 C38 2.811(3)
Th2 C52 2.876(3)
Th2 C36 2.881(3)
Th2 C35 2.881(3)
Th2 C53 2.890(3)
C1 C5 1.426(5)
C1 C2 1.448(5)
C1 C6 1.550(5)
C2 C3 1.432(5)
C2 C10 1.544(5)
C3 C4 1.412(5)
C3 H3 0.9500
C4 C5 1.413(5)
C4 C14 1.517(5)
C5 H5 0.9500
C6 C7 1.539(5)
C6 C8 1.540(5)
C6 C9 1.542(5)
C7 H7A 0.9800
C7 H7B 0.9800
C7 H7C 0.9800
C8 H8A 0.9800
C8 H8B 0.9800
C8 H8C 0.9800
C9 H9A 0.9800
C9 H9B 0.9800
C9 H9C 0.9800
C10 C12 1.536(5)
C10 C11 1.542(5)
C10 C13 1.545(6)
C11 H11A 0.9800
C11 H11B 0.9800
C11 H11C 0.9800
C12 H12A 0.9800
C12 H12B 0.9800
C12 H12C 0.9800
C13 H13A 0.9800
C13 H13B 0.9800
C13 H13C 0.9800
C14 C17 1.530(6)
C14 C16 1.533(6)
C14 C15 1.543(6)
C15 H15A 0.9800
C15 H15B 0.9800
C15 H15C 0.9800
C16 H16A 0.9800
C16 H16B 0.9800
C16 H16C 0.9800
C17 H17A 0.9800
C17 H17B 0.9800
C17 H17C 0.9800
C18 C22 1.426(5)
C18 C19 1.449(5)
C18 C23 1.548(5)
C19 C20 1.423(5)
C19 C27 1.545(5)
C20 C21 1.406(5)
C20 H20 0.9500
C21 C22 1.412(5)
C21 C31 1.520(5)
C22 H22 0.9500
C23 C24 1.539(5)
C23 C26 1.542(6)
C23 C25 1.543(5)
C24 H24A 0.9800
C24 H24B 0.9800
C24 H24C 0.9800
C25 H25A 0.9800
C25 H25B 0.9800
C25 H25C 0.9800
C26 H26A 0.9800
C26 H26B 0.9800
C26 H26C 0.9800
C27 C28 1.528(5)
C27 C30 1.534(5)
C27 C29 1.535(5)
C28 H28A 0.9800
C28 H28B 0.9800
C28 H28C 0.9800
C29 H29A 0.9800
C29 H29B 0.9800
C29 H29C 0.9800
C30 H30A 0.9800
C30 H30B 0.9800
C30 H30C 0.9800
C31 C33 1.526(5)
C31 C32 1.527(5)
C31 C34 1.536(6)
C32 H32A 0.9800
C32 H32B 0.9800
C32 H32C 0.9800
C33 H33A 0.9800
C33 H33B 0.9800
C33 H33C 0.9800
C34 H34A 0.9800
C34 H34B 0.9800
C34 H34C 0.9800
C35 C39 1.434(5)
C35 C36 1.446(5)
C35 C40 1.546(5)
C36 C37 1.420(5)
C36 C44 1.549(5)
C37 C38 1.403(5)
C37 H37 0.9500
C38 C39 1.413(5)
C38 C48 1.522(5)
C39 H39 0.9500
C40 C43 1.532(5)
C40 C42 1.535(5)
C40 C41 1.543(5)
C41 H41A 0.9800
C41 H41B 0.9800
C41 H41C 0.9800
C42 H42A 0.9800
C42 H42B 0.9800
C42 H42C 0.9800
C43 H43A 0.9800
C43 H43B 0.9800
C43 H43C 0.9800
C44 C45 1.532(5)
C44 C46 1.534(6)
C44 C47 1.538(6)
C45 H45A 0.9800
C45 H45B 0.9800
C45 H45C 0.9800
C46 H46A 0.9800
C46 H46B 0.9800
C46 H46C 0.9800
C47 H47A 0.9800
C47 H47B 0.9800
C47 H47C 0.9800
C48 C51 1.520(5)
C48 C50 1.537(5)
C48 C49 1.552(5)
C49 H49A 0.9800
C49 H49B 0.9800
C49 H49C 0.9800
C50 H50A 0.9800
C50 H50B 0.9800
C50 H50C 0.9800
C51 H51A 0.9800
C51 H51B 0.9800
C51 H51C 0.9800
C52 C56 1.420(5)
C52 C53 1.454(5)
C52 C57 1.543(5)
C53 C54 1.420(5)
C53 C61 1.546(5)
C54 C55 1.414(5)
C54 H54 0.9500
C55 C56 1.400(5)
C55 C65 1.530(5)
C56 H56 0.9500
C57 C58 1.535(5)
C57 C59 1.536(5)
C57 C60 1.543(5)
C58 H58A 0.9800
C58 H58B 0.9800
C58 H58C 0.9800
C59 H59A 0.9800
C59 H59B 0.9800
C59 H59C 0.9800
C60 H60A 0.9800
C60 H60B 0.9800
C60 H60C 0.9800
C61 C64 1.529(5)
C61 C63 1.537(5)
C61 C62 1.546(5)
C62 H62A 0.9800
C62 H62B 0.9800
C62 H62C 0.9800
C63 H63A 0.9800
C63 H63B 0.9800
C63 H63C 0.9800
C64 H64A 0.9800
C64 H64B 0.9800
C64 H64C 0.9800
C65 C68 1.523(5)
C65 C66 1.536(5)
C65 C67 1.540(5)
C66 H66A 0.9800
C66 H66B 0.9800
C66 H66C 0.9800
C67 H67A 0.9800
C67 H67B 0.9800
C67 H67C 0.9800
C68 H68A 0.9800
C68 H68B 0.9800
C68 H68C 0.9800

loop_
_geom_torsion_atom_site_label_1
_geom_torsion_atom_site_label_2
_geom_torsion_atom_site_label_3
_geom_torsion_atom_site_label_4
_geom_torsion
C4 Th1 C1 C5 36.8(2)
Br2 Th1 C1 C5 -152.9(2)
C21 Th1 C1 C5 119.0(2)
C20 Th1 C1 C5 163.1(2)
C22 Th1 C1 C5 74.8(3)
Br1 Th1 C1 C5 -56.5(2)
C3 Th1 C1 C5 76.5(2)
C19 Th1 C1 C5 -115.1(7)
C18 Th1 C1 C5 28.7(4)
C2 Th1 C1 C5 113.0(3)
C5 Th1 C1 C2 -113.0(3)
C4 Th1 C1 C2 -76.2(2)
Br2 Th1 C1 C2 94.08(19)
C21 Th1 C1 C2 5.9(3)
C20 Th1 C1 C2 50.1(3)
C22 Th1 C1 C2 -38.3(3)
Br1 Th1 C1 C2 -169.48(18)
C3 Th1 C1 C2 -36.51(19)
C19 Th1 C1 C2 131.8(7)
C18 Th1 C1 C2 -84.3(3)
C5 Th1 C1 C6 108.8(4)
C4 Th1 C1 C6 145.6(3)
Br2 Th1 C1 C6 -44.1(3)
C21 Th1 C1 C6 -132.2(3)
C20 Th1 C1 C6 -88.0(3)
C22 Th1 C1 C6 -176.4(2)
Br1 Th1 C1 C6 52.4(3)
C3 Th1 C1 C6 -174.6(3)
C19 Th1 C1 C6 -6.3(9)
C18 Th1 C1 C6 137.6(3)
C2 Th1 C1 C6 -138.1(4)
C5 C1 C2 C3 -1.6(4)
C6 C1 C2 C3 -167.1(4)
Th1 C1 C2 C3 63.4(2)
C5 C1 C2 C10 159.3(4)
C6 C1 C2 C10 -6.2(7)
Th1 C1 C2 C10 -135.7(4)
C5 C1 C2 Th1 -65.0(2)
C6 C1 C2 Th1 129.5(4)
C5 Th1 C2 C3 -76.6(2)
C4 Th1 C2 C3 -36.4(2)
Br2 Th1 C2 C3 163.6(2)
C21 Th1 C2 C3 70.3(2)
C20 Th1 C2 C3 94.3(2)
C22 Th1 C2 C3 39.8(2)
Br1 Th1 C2 C3 -101.7(2)
C1 Th1 C2 C3 -114.0(3)
C19 Th1 C2 C3 79.8(3)
C18 Th1 C2 C3 27.6(3)
C5 Th1 C2 C1 37.36(19)
C4 Th1 C2 C1 77.6(2)
Br2 Th1 C2 C1 -82.39(18)
C21 Th1 C2 C1 -175.69(19)
C20 Th1 C2 C1 -151.73(18)
C22 Th1 C2 C1 153.76(19)
Br1 Th1 C2 C1 12.3(2)
C3 Th1 C2 C1 114.0(3)
C19 Th1 C2 C1 -166.2(2)
C18 Th1 C2 C1 141.59(19)
C5 Th1 C2 C10 169.8(4)
C4 Th1 C2 C10 -150.0(4)
Br2 Th1 C2 C10 50.1(3)
C21 Th1 C2 C10 -43.2(3)
C20 Th1 C2 C10 -19.3(4)
C22 Th1 C2 C10 -73.8(3)
Br1 Th1 C2 C10 144.8(3)
C3 Th1 C2 C10 -113.6(4)
C1 Th1 C2 C10 132.5(4)
C19 Th1 C2 C10 -33.8(5)
C18 Th1 C2 C10 -86.0(4)
C1 C2 C3 C4 3.2(4)
C10 C2 C3 C4 -160.3(3)
Th1 C2 C3 C4 68.7(2)
C1 C2 C3 Th1 -65.5(2)
C10 C2 C3 Th1 131.0(3)
C5 Th1 C3 C4 -38.7(2)
Br2 Th1 C3 C4 -132.75(19)
C21 Th1 C3 C4 129.4(2)
C20 Th1 C3 C4 137.6(2)
C22 Th1 C3 C4 100.3(2)
Br1 Th1 C3 C4 -18.5(2)
C1 Th1 C3 C4 -78.6(2)
C19 Th1 C3 C4 103.8(2)
C18 Th1 C3 C4 83.2(2)
C2 Th1 C3 C4 -115.1(3)
C5 Th1 C3 C2 76.4(2)
C4 Th1 C3 C2 115.1(3)
Br2 Th1 C3 C2 -17.6(2)
C21 Th1 C3 C2 -115.5(2)
C20 Th1 C3 C2 -107.3(2)
C22 Th1 C3 C2 -144.6(2)
Br1 Th1 C3 C2 96.6(2)
C1 Th1 C3 C2 36.54(19)
C19 Th1 C3 C2 -141.1(2)
C18 Th1 C3 C2 -161.72(19)
C2 C3 C4 C5 -3.5(4)
Th1 C3 C4 C5 69.8(2)
C2 C3 C4 C14 161.5(3)
Th1 C3 C4 C14 -125.3(4)
C2 C3 C4 Th1 -73.3(3)
C5 Th1 C4 C3 110.5(3)
Br2 Th1 C4 C3 61.8(2)
C21 Th1 C4 C3 -57.1(2)
C20 Th1 C4 C3 -65.6(3)
C22 Th1 C4 C3 -82.1(2)
Br1 Th1 C4 C3 164.42(19)
C1 Th1 C4 C3 74.3(2)
C19 Th1 C4 C3 -111.0(2)
C18 Th1 C4 C3 -108.9(2)
C2 Th1 C4 C3 35.63(19)
Br2 Th1 C4 C5 -48.7(2)
C21 Th1 C4 C5 -167.66(19)
C20 Th1 C4 C5 -176.17(19)
C22 Th1 C4 C5 167.4(2)
Br1 Th1 C4 C5 53.9(2)
C3 Th1 C4 C5 -110.5(3)
C1 Th1 C4 C5 -36.20(19)
C19 Th1 C4 C5 138.5(2)
C18 Th1 C4 C5 140.6(2)
C2 Th1 C4 C5 -74.9(2)
C5 Th1 C4 C14 -122.3(4)
Br2 Th1 C4 C14 -171.0(3)
C21 Th1 C4 C14 70.0(3)
C20 Th1 C4 C14 61.5(4)
C22 Th1 C4 C14 45.0(3)
Br1 Th1 C4 C14 -68.4(3)
C3 Th1 C4 C14 127.1(4)
C1 Th1 C4 C14 -158.5(4)
C19 Th1 C4 C14 16.2(4)
C18 Th1 C4 C14 18.2(3)
C2 Th1 C4 C14 162.8(4)
C3 C4 C5 C1 2.4(4)
C14 C4 C5 C1 -163.1(3)
Th1 C4 C5 C1 73.6(3)
C3 C4 C5 Th1 -71.3(2)
C14 C4 C5 Th1 123.3(3)
C2 C1 C5 C4 -0.5(4)
C6 C1 C5 C4 168.2(3)
Th1 C1 C5 C4 -70.5(3)
C2 C1 C5 Th1 70.0(2)
C6 C1 C5 Th1 -121.3(3)
Br2 Th1 C5 C4 142.58(18)
C21 Th1 C5 C4 18.7(3)
C20 Th1 C5 C4 16.6(8)
C22 Th1 C5 C4 -15.5(2)
Br1 Th1 C5 C4 -124.3(2)
C3 Th1 C5 C4 38.33(19)
C1 Th1 C5 C4 114.4(3)
C19 Th1 C5 C4 -81.0(3)
C18 Th1 C5 C4 -51.8(2)
C2 Th1 C5 C4 77.5(2)
C4 Th1 C5 C1 -114.4(3)
Br2 Th1 C5 C1 28.2(2)
C21 Th1 C5 C1 -95.6(2)
C20 Th1 C5 C1 -97.8(7)
C22 Th1 C5 C1 -129.8(2)
Br1 Th1 C5 C1 121.4(2)
C3 Th1 C5 C1 -76.0(2)
C19 Th1 C5 C1 164.7(2)
C18 Th1 C5 C1 -166.14(19)
C2 Th1 C5 C1 -36.8(2)
C5 C1 C6 C7 -68.3(4)
C2 C1 C6 C7 96.1(5)
Th1 C1 C6 C7 -152.4(2)
C5 C1 C6 C8 169.9(3)
C2 C1 C6 C8 -25.7(6)
Th1 C1 C6 C8 85.7(4)
C5 C1 C6 C9 48.9(4)
C2 C1 C6 C9 -146.7(4)
Th1 C1 C6 C9 -35.2(4)
C3 C2 C10 C12 -133.4(4)
C1 C2 C10 C12 68.0(5)
Th1 C2 C10 C12 -41.6(5)
C3 C2 C10 C11 103.0(4)
C1 C2 C10 C11 -55.6(5)
Th1 C2 C10 C11 -165.3(3)
C3 C2 C10 C13 -11.5(5)
C1 C2 C10 C13 -170.1(4)
Th1 C2 C10 C13 80.2(4)
C3 C4 C14 C17 22.9(5)
C5 C4 C14 C17 -174.9(3)
Th1 C4 C14 C17 -78.6(4)
C3 C4 C14 C16 146.7(4)
C5 C4 C14 C16 -51.1(5)
Th1 C4 C14 C16 45.2(5)
C3 C4 C14 C15 -95.3(4)
C5 C4 C14 C15 66.9(5)
Th1 C4 C14 C15 163.2(3)
C5 Th1 C18 C22 92.9(2)
C4 Th1 C18 C22 68.7(2)
Br2 Th1 C18 C22 -103.1(2)
C21 Th1 C18 C22 -36.8(2)
C20 Th1 C18 C22 -76.7(2)
Br1 Th1 C18 C22 161.8(2)
C3 Th1 C18 C22 37.7(2)
C1 Th1 C18 C22 75.1(3)
C19 Th1 C18 C22 -114.2(3)
C2 Th1 C18 C22 23.4(3)
C5 Th1 C18 C19 -152.91(19)
C4 Th1 C18 C19 -177.2(2)
Br2 Th1 C18 C19 11.1(2)
C21 Th1 C18 C19 77.3(2)
C20 Th1 C18 C19 37.47(19)
C22 Th1 C18 C19 114.2(3)
Br1 Th1 C18 C19 -84.07(19)
C3 Th1 C18 C19 151.87(19)
C1 Th1 C18 C19 -170.7(2)
C2 Th1 C18 C19 137.6(2)
C5 Th1 C18 C23 -20.2(4)
C4 Th1 C18 C23 -44.4(4)
Br2 Th1 C18 C23 143.8(3)
C21 Th1 C18 C23 -149.9(4)
C20 Th1 C18 C23 170.2(4)
C22 Th1 C18 C23 -113.1(4)
Br1 Th1 C18 C23 48.7(3)
C3 Th1 C18 C23 -75.4(3)
C1 Th1 C18 C23 -38.0(5)
C19 Th1 C18 C23 132.7(4)
C2 Th1 C18 C23 -89.7(4)
C22 C18 C19 C20 -2.0(4)
C23 C18 C19 C20 162.1(4)
Th1 C18 C19 C20 -65.6(2)
C22 C18 C19 C27 -168.9(4)
C23 C18 C19 C27 -4.8(7)
Th1 C18 C19 C27 127.5(4)
C22 C18 C19 Th1 63.6(2)
C23 C18 C19 Th1 -132.4(4)
C5 Th1 C19 C20 163.0(2)
C4 Th1 C19 C20 116.4(2)
Br2 Th1 C19 C20 -58.08(19)
C21 Th1 C19 C20 36.17(19)
C22 Th1 C19 C20 76.0(2)
Br1 Th1 C19 C20 -154.6(2)
C3 Th1 C19 C20 71.2(2)
C1 Th1 C19 C20 -95.4(7)
C18 Th1 C19 C20 112.4(3)
C2 Th1 C19 C20 24.1(3)
C5 Th1 C19 C18 50.6(3)
C4 Th1 C19 C18 4.0(3)
Br2 Th1 C19 C18 -170.46(19)
C21 Th1 C19 C18 -76.2(2)
C20 Th1 C19 C18 -112.4(3)
C22 Th1 C19 C18 -36.41(19)
Br1 Th1 C19 C18 93.0(2)
C3 Th1 C19 C18 -41.1(3)
C1 Th1 C19 C18 152.2(7)
C2 Th1 C19 C18 -88.3(3)
C5 Th1 C19 C27 -86.2(3)
C4 Th1 C19 C27 -132.8(3)
Br2 Th1 C19 C27 52.7(3)
C21 Th1 C19 C27 146.9(3)
C20 Th1 C19 C27 110.8(4)
C22 Th1 C19 C27 -173.3(3)
Br1 Th1 C19 C27 -43.9(3)
C3 Th1 C19 C27 -178.0(2)
C1 Th1 C19 C27 15.4(9)
C18 Th1 C19 C27 -136.8(4)
C2 Th1 C19 C27 134.9(3)
C18 C19 C20 C21 -0.3(4)
C27 C19 C20 C21 169.3(3)
Th1 C19 C20 C21 -69.7(2)
C18 C19 C20 Th1 69.4(2)
C27 C19 C20 Th1 -120.9(3)
C5 Th1 C20 C21 2.7(8)
C4 Th1 C20 C21 16.1(3)
Br2 Th1 C20 C21 -125.1(2)
C22 Th1 C20 C21 38.48(19)
Br1 Th1 C20 C21 142.02(18)
C3 Th1 C20 C21 -16.8(2)
C1 Th1 C20 C21 -80.3(3)
C19 Th1 C20 C21 115.3(3)
C18 Th1 C20 C21 77.9(2)
C2 Th1 C20 C21 -52.4(2)
C5 Th1 C20 C19 -112.6(7)
C4 Th1 C20 C19 -99.2(2)
Br2 Th1 C20 C19 119.6(2)
C21 Th1 C20 C19 -115.3(3)
C22 Th1 C20 C19 -76.8(2)
Br1 Th1 C20 C19 26.8(2)
C3 Th1 C20 C19 -132.0(2)
C1 Th1 C20 C19 164.4(2)
C18 Th1 C20 C19 -37.34(19)
C2 Th1 C20 C19 -167.67(18)
C19 C20 C21 C22 2.5(4)
Th1 C20 C21 C22 -70.3(2)
C19 C20 C21 C31 -165.6(3)
Th1 C20 C21 C31 121.6(3)
C19 C20 C21 Th1 72.8(2)
C5 Th1 C21 C20 -179.38(19)
C4 Th1 C21 C20 -169.37(19)
Br2 Th1 C21 C20 53.3(2)
C22 Th1 C21 C20 -110.7(3)
Br1 Th1 C21 C20 -49.9(2)
C3 Th1 C21 C20 166.2(2)
C1 Th1 C21 C20 136.1(2)
C19 Th1 C21 C20 -35.72(19)
C18 Th1 C21 C20 -74.6(2)
C2 Th1 C21 C20 139.1(2)
C5 Th1 C21 C22 -68.7(3)
C4 Th1 C21 C22 -58.7(2)
Br2 Th1 C21 C22 163.9(2)
C20 Th1 C21 C22 110.7(3)
Br1 Th1 C21 C22 60.8(2)
C3 Th1 C21 C22 -83.1(2)
C1 Th1 C21 C22 -113.2(2)
C19 Th1 C21 C22 75.0(2)
C18 Th1 C21 C22 36.1(2)
C2 Th1 C21 C22 -110.2(2)
C5 Th1 C21 C31 56.7(3)
C4 Th1 C21 C31 66.7(3)
Br2 Th1 C21 C31 -70.7(3)
C20 Th1 C21 C31 -123.9(4)
C22 Th1 C21 C31 125.4(4)
Br1 Th1 C21 C31 -173.9(2)
C3 Th1 C21 C31 42.2(3)
C1 Th1 C21 C31 12.2(3)
C19 Th1 C21 C31 -159.7(3)
C18 Th1 C21 C31 161.4(3)
C2 Th1 C21 C31 15.2(3)
C20 C21 C22 C18 -3.8(4)
C31 C21 C22 C18 164.2(3)
Th1 C21 C22 C18 -74.0(3)
C20 C21 C22 Th1 70.1(2)
C31 C21 C22 Th1 -121.8(3)
C19 C18 C22 C21 3.7(4)
C23 C18 C22 C21 -162.7(3)
Th1 C18 C22 C21 70.1(2)
C19 C18 C22 Th1 -66.4(2)
C23 C18 C22 Th1 127.2(3)
C5 Th1 C22 C21 135.8(2)
C4 Th1 C22 C21 128.1(2)
Br2 Th1 C22 C21 -19.1(2)
C20 Th1 C22 C21 -38.3(2)
Br1 Th1 C22 C21 -134.08(19)
C3 Th1 C22 C21 99.1(2)
C1 Th1 C22 C21 100.4(2)
C19 Th1 C22 C21 -77.8(2)
C18 Th1 C22 C21 -114.3(3)
C2 Th1 C22 C21 81.2(2)
C5 Th1 C22 C18 -109.9(2)
C4 Th1 C22 C18 -117.5(2)
Br2 Th1 C22 C18 95.2(2)
C21 Th1 C22 C18 114.3(3)
C20 Th1 C22 C18 76.0(2)
Br1 Th1 C22 C18 -19.8(2)
C3 Th1 C22 C18 -146.6(2)
C1 Th1 C22 C18 -145.28(19)
C19 Th1 C22 C18 36.47(19)
C2 Th1 C22 C18 -164.49(19)
C22 C18 C23 C24 -129.7(4)
C19 C18 C23 C24 68.0(5)
Th1 C18 C23 C24 -40.2(5)
C22 C18 C23 C26 -8.0(5)
C19 C18 C23 C26 -170.3(4)
Th1 C18 C23 C26 81.5(4)
C22 C18 C23 C25 106.3(4)
C19 C18 C23 C25 -56.0(5)
Th1 C18 C23 C25 -164.2(3)
C20 C19 C27 C28 166.6(3)
C18 C19 C27 C28 -27.6(6)
Th1 C19 C27 C28 81.0(4)
C20 C19 C27 C30 -70.7(4)
C18 C19 C27 C30 95.1(5)
Th1 C19 C27 C30 -156.3(2)
C20 C19 C27 C29 46.4(4)
C18 C19 C27 C29 -147.8(4)
Th1 C19 C27 C29 -39.2(4)
C20 C21 C31 C33 -174.7(3)
C22 C21 C31 C33 19.6(5)
Th1 C21 C31 C33 -78.0(4)
C20 C21 C31 C32 -51.7(5)
C22 C21 C31 C32 142.6(4)
Th1 C21 C31 C32 45.0(4)
C20 C21 C31 C34 66.9(5)
C22 C21 C31 C34 -98.8(4)
Th1 C21 C31 C34 163.5(3)
C54 Th2 C35 C39 -22.6(2)
Br3 Th2 C35 C39 -141.96(19)
Br4 Th2 C35 C39 121.54(18)
C56 Th2 C35 C39 -83.0(2)
C55 Th2 C35 C39 -55.2(2)
C37 Th2 C35 C39 75.4(2)
C38 Th2 C35 C39 36.18(19)
C52 Th2 C35 C39 -76.8(4)
C36 Th2 C35 C39 112.2(3)
C53 Th2 C35 C39 -5.9(3)
C54 Th2 C35 C36 -134.8(2)
Br3 Th2 C35 C36 105.8(2)
Br4 Th2 C35 C36 9.3(2)
C39 Th2 C35 C36 -112.2(3)
C56 Th2 C35 C36 164.8(2)
C55 Th2 C35 C36 -167.4(2)
C37 Th2 C35 C36 -36.8(2)
C38 Th2 C35 C36 -76.1(2)
C52 Th2 C35 C36 170.9(3)
C53 Th2 C35 C36 -118.1(2)
C54 Th2 C35 C40 89.8(3)
Br3 Th2 C35 C40 -29.6(3)
Br4 Th2 C35 C40 -126.1(3)
C39 Th2 C35 C40 112.4(4)
C56 Th2 C35 C40 29.4(3)
C55 Th2 C35 C40 57.2(3)
C37 Th2 C35 C40 -172.2(3)
C38 Th2 C35 C40 148.6(3)
C52 Th2 C35 C40 35.6(5)
C36 Th2 C35 C40 -135.4(4)
C53 Th2 C35 C40 106.5(3)
C39 C35 C36 C37 0.0(4)
C40 C35 C36 C37 -164.3(4)
Th2 C35 C36 C37 65.9(2)
C39 C35 C36 C44 167.6(4)
C40 C35 C36 C44 3.3(7)
Th2 C35 C36 C44 -126.5(4)
C39 C35 C36 Th2 -65.9(2)
C40 C35 C36 Th2 129.8(4)
C54 Th2 C36 C37 -46.3(3)
Br3 Th2 C36 C37 174.6(2)
Br4 Th2 C36 C37 75.3(2)
C39 Th2 C36 C37 -75.6(2)
C56 Th2 C36 C37 -147.4(3)
C55 Th2 C36 C37 -94.1(2)
C38 Th2 C36 C37 -36.0(2)
C52 Th2 C36 C37 80.7(6)
C35 Th2 C36 C37 -113.3(3)
C53 Th2 C36 C37 2.3(3)
C54 Th2 C36 C35 67.0(3)
Br3 Th2 C36 C35 -72.1(2)
Br4 Th2 C36 C35 -171.4(2)
C39 Th2 C36 C35 37.68(19)
C56 Th2 C36 C35 -34.0(4)
C55 Th2 C36 C35 19.2(3)
C37 Th2 C36 C35 113.3(3)
C38 Th2 C36 C35 77.4(2)
C52 Th2 C36 C35 -166.0(4)
C53 Th2 C36 C35 115.6(2)
C54 Th2 C36 C44 -160.6(3)
Br3 Th2 C36 C44 60.3(3)
Br4 Th2 C36 C44 -39.1(3)
C39 Th2 C36 C44 170.0(4)
C56 Th2 C36 C44 98.3(4)
C55 Th2 C36 C44 151.6(3)
C37 Th2 C36 C44 -114.3(4)
C38 Th2 C36 C44 -150.3(3)
C52 Th2 C36 C44 -33.6(7)
C35 Th2 C36 C44 132.4(4)
C53 Th2 C36 C44 -112.0(3)
C35 C36 C37 C38 2.0(4)
C44 C36 C37 C38 -167.4(3)
Th2 C36 C37 C38 70.2(2)
C35 C36 C37 Th2 -68.2(2)
C44 C36 C37 Th2 122.4(3)
C54 Th2 C37 C38 33.2(2)
Br3 Th2 C37 C38 -121.42(18)
Br4 Th2 C37 C38 144.4(2)
C39 Th2 C37 C38 -38.24(19)
C56 Th2 C37 C38 22.4(5)
C55 Th2 C37 C38 4.9(3)
C52 Th2 C37 C38 86.3(3)
C36 Th2 C37 C38 -115.3(3)
C35 Th2 C37 C38 -78.2(2)
C53 Th2 C37 C38 66.1(2)
C54 Th2 C37 C36 148.5(2)
Br3 Th2 C37 C36 -6.1(2)
Br4 Th2 C37 C36 -100.3(2)
C39 Th2 C37 C36 77.0(2)
C56 Th2 C37 C36 137.7(3)
C55 Th2 C37 C36 120.2(2)
C38 Th2 C37 C36 115.3(3)
C52 Th2 C37 C36 -158.5(2)
C35 Th2 C37 C36 37.03(19)
C53 Th2 C37 C36 -178.67(19)
C36 C37 C38 C39 -3.2(4)
Th2 C37 C38 C39 68.8(2)
C36 C37 C38 C48 158.9(3)
Th2 C37 C38 C48 -129.1(3)
C36 C37 C38 Th2 -72.0(3)
C54 Th2 C38 C37 -150.8(2)
Br3 Th2 C38 C37 77.5(2)
Br4 Th2 C38 C37 -35.5(2)
C39 Th2 C38 C37 111.2(3)
C56 Th2 C38 C37 -171.35(18)
C55 Th2 C38 C37 -176.43(19)
C52 Th2 C38 C37 -129.2(2)
C36 Th2 C38 C37 35.87(19)
C35 Th2 C38 C37 75.0(2)
C53 Th2 C38 C37 -125.57(19)
C54 Th2 C38 C39 98.0(2)
Br3 Th2 C38 C39 -33.8(2)
Br4 Th2 C38 C39 -146.79(18)
C56 Th2 C38 C39 77.4(2)
C55 Th2 C38 C39 72.3(2)
C37 Th2 C38 C39 -111.2(3)
C52 Th2 C38 C39 119.6(2)
C36 Th2 C38 C39 -75.4(2)
C35 Th2 C38 C39 -36.20(19)
C53 Th2 C38 C39 123.2(2)
C54 Th2 C38 C48 -28.5(3)
Br3 Th2 C38 C48 -160.3(3)
Br4 Th2 C38 C48 86.8(3)
C39 Th2 C38 C48 -126.5(4)
C56 Th2 C38 C48 -49.1(3)
C55 Th2 C38 C48 -54.1(3)
C37 Th2 C38 C48 122.3(4)
C52 Th2 C38 C48 -6.9(4)
C36 Th2 C38 C48 158.2(4)
C35 Th2 C38 C48 -162.7(4)
C53 Th2 C38 C48 -3.3(3)
C37 C38 C39 C35 3.2(4)
C48 C38 C39 C35 -158.1(3)
Th2 C38 C39 C35 72.3(2)
C37 C38 C39 Th2 -69.1(2)
C48 C38 C39 Th2 129.6(3)
C36 C35 C39 C38 -2.0(4)
C40 C35 C39 C38 165.2(3)
Th2 C35 C39 C38 -70.5(2)
C36 C35 C39 Th2 68.5(2)
C40 C35 C39 Th2 -124.3(3)
C54 Th2 C39 C38 -84.0(2)
Br3 Th2 C39 C38 153.89(18)
Br4 Th2 C39 C38 41.1(2)
C56 Th2 C39 C38 -125.5(2)
C55 Th2 C39 C38 -113.6(2)
C37 Th2 C39 C38 37.89(19)
C52 Th2 C39 C38 -94.9(2)
C36 Th2 C39 C38 77.5(2)
C35 Th2 C39 C38 114.9(3)
C53 Th2 C39 C38 -68.5(2)
C54 Th2 C39 C35 161.1(2)
Br3 Th2 C39 C35 39.0(2)
Br4 Th2 C39 C35 -73.8(2)
C56 Th2 C39 C35 119.7(2)
C55 Th2 C39 C35 131.5(2)
C37 Th2 C39 C35 -77.0(2)
C38 Th2 C39 C35 -114.9(3)
C52 Th2 C39 C35 150.21(19)
C36 Th2 C39 C35 -37.43(19)
C53 Th2 C39 C35 176.56(18)
C39 C35 C40 C43 39.5(4)
C36 C35 C40 C43 -157.8(4)
Th2 C35 C40 C43 -49.1(4)
C39 C35 C40 C42 162.5(3)
C36 C35 C40 C42 -34.8(6)
Th2 C35 C40 C42 73.9(4)
C39 C35 C40 C41 -76.3(4)
C36 C35 C40 C41 86.4(5)
Th2 C35 C40 C41 -165.0(2)
C37 C36 C44 C45 109.6(4)
C35 C36 C44 C45 -56.7(5)
Th2 C36 C44 C45 -161.3(3)
C37 C36 C44 C46 -6.0(5)
C35 C36 C44 C46 -172.2(4)
Th2 C36 C44 C46 83.2(4)
C37 C36 C44 C47 -125.5(4)
C35 C36 C44 C47 68.3(5)
Th2 C36 C44 C47 -36.3(4)
C37 C38 C48 C51 163.1(3)
C39 C38 C48 C51 -38.8(5)
Th2 C38 C48 C51 63.5(4)
C37 C38 C48 C50 39.1(5)
C39 C38 C48 C50 -162.8(3)
Th2 C38 C48 C50 -60.5(4)
C37 C38 C48 C49 -78.5(4)
C39 C38 C48 C49 79.6(4)
Th2 C38 C48 C49 -178.0(2)
C54 Th2 C52 C56 -75.7(2)
Br3 Th2 C52 C56 54.5(2)
Br4 Th2 C52 C56 153.8(2)
C39 Th2 C52 C56 -61.0(3)
C55 Th2 C52 C56 -35.8(2)
C37 Th2 C52 C56 -149.5(2)
C38 Th2 C52 C56 -105.4(2)
C36 Th2 C52 C56 148.3(5)
C35 Th2 C52 C56 -9.3(4)
C53 Th2 C52 C56 -112.4(3)
C54 Th2 C52 C53 36.79(19)
Br3 Th2 C52 C53 166.96(18)
Br4 Th2 C52 C53 -93.76(18)
C39 Th2 C52 C53 51.5(3)
C56 Th2 C52 C53 112.4(3)
C55 Th2 C52 C53 76.6(2)
C37 Th2 C52 C53 -37.1(3)
C38 Th2 C52 C53 7.0(3)
C36 Th2 C52 C53 -99.2(5)
C35 Th2 C52 C53 103.2(3)
C54 Th2 C52 C57 172.3(3)
Br3 Th2 C52 C57 -57.5(3)
Br4 Th2 C52 C57 41.8(3)
C39 Th2 C52 C57 -173.0(2)
C56 Th2 C52 C57 -112.0(4)
C55 Th2 C52 C57 -147.8(3)
C37 Th2 C52 C57 98.5(3)
C38 Th2 C52 C57 142.6(2)
C36 Th2 C52 C57 36.3(7)
C35 Th2 C52 C57 -121.3(3)
C53 Th2 C52 C57 135.6(4)
C56 C52 C53 C54 1.7(4)
C57 C52 C53 C54 168.3(4)
Th2 C52 C53 C54 -64.6(2)
C56 C52 C53 C61 -162.4(3)
C57 C52 C53 C61 4.2(6)
Th2 C52 C53 C61 131.2(4)
C56 C52 C53 Th2 66.3(2)
C57 C52 C53 Th2 -127.0(4)
Br3 Th2 C53 C54 98.4(2)
Br4 Th2 C53 C54 -162.9(2)
C39 Th2 C53 C54 -33.2(2)
C56 Th2 C53 C54 76.1(2)
C55 Th2 C53 C54 36.6(2)
C37 Th2 C53 C54 -89.1(2)
C38 Th2 C53 C54 -61.6(2)
C52 Th2 C53 C54 113.3(3)
C36 Th2 C53 C54 -90.4(3)
C35 Th2 C53 C54 -29.9(3)
C54 Th2 C53 C52 -113.3(3)
Br3 Th2 C53 C52 -15.0(2)
Br4 Th2 C53 C52 83.81(18)
C39 Th2 C53 C52 -146.53(18)
C56 Th2 C53 C52 -37.28(18)
C55 Th2 C53 C52 -76.7(2)
C37 Th2 C53 C52 157.53(18)
C38 Th2 C53 C52 -174.90(19)
C36 Th2 C53 C52 156.2(2)
C35 Th2 C53 C52 -143.2(2)
C54 Th2 C53 C61 113.9(4)
Br3 Th2 C53 C61 -147.8(3)
Br4 Th2 C53 C61 -49.0(3)
C39 Th2 C53 C61 80.7(3)
C56 Th2 C53 C61 -170.1(4)
C55 Th2 C53 C61 150.5(4)
C37 Th2 C53 C61 24.7(3)
C38 Th2 C53 C61 52.3(3)
C52 Th2 C53 C61 -132.8(4)
C36 Th2 C53 C61 23.4(4)
C35 Th2 C53 C61 84.0(4)
C52 C53 C54 C55 -3.3(4)
C61 C53 C54 C55 163.1(3)
Th2 C53 C54 C55 -70.6(2)
C52 C53 C54 Th2 67.3(2)
C61 C53 C54 Th2 -126.3(3)
Br3 Th2 C54 C55 16.4(2)
Br4 Th2 C54 C55 133.43(19)
C39 Th2 C54 C55 -93.6(2)
C56 Th2 C54 C55 37.9(2)
C37 Th2 C54 C55 -138.1(2)
C38 Th2 C54 C55 -122.7(2)
C52 Th2 C54 C55 77.5(2)
C36 Th2 C54 C55 -115.0(2)
C35 Th2 C54 C55 -82.8(2)
C53 Th2 C54 C55 114.6(3)
Br3 Th2 C54 C53 -98.21(19)
Br4 Th2 C54 C53 18.8(2)
C39 Th2 C54 C53 151.8(2)
C56 Th2 C54 C53 -76.7(2)
C55 Th2 C54 C53 -114.6(3)
C37 Th2 C54 C53 107.3(2)
C38 Th2 C54 C53 122.7(2)
C52 Th2 C54 C53 -37.14(19)
C36 Th2 C54 C53 130.4(2)
C35 Th2 C54 C53 162.63(19)
C53 C54 C55 C56 3.6(4)
Th2 C54 C55 C56 -69.7(2)
C53 C54 C55 C65 -160.7(3)
Th2 C54 C55 C65 125.9(3)
C53 C54 C55 Th2 73.3(2)
C54 Th2 C55 C56 111.0(3)
Br3 Th2 C55 C56 -54.69(19)
Br4 Th2 C55 C56 48.5(2)
C39 Th2 C55 C56 -159.3(2)
C37 Th2 C55 C56 170.23(18)
C38 Th2 C55 C56 172.72(19)
C52 Th2 C55 C56 35.69(19)
C36 Th2 C55 C56 -145.7(2)
C35 Th2 C55 C56 -135.54(19)
C53 Th2 C55 C56 75.0(2)
Br3 Th2 C55 C54 -165.7(2)
Br4 Th2 C55 C54 -62.5(2)
C39 Th2 C55 C54 89.6(2)
C56 Th2 C55 C54 -111.0(3)
C37 Th2 C55 C54 59.2(3)
C38 Th2 C55 C54 61.7(2)
C52 Th2 C55 C54 -75.4(2)
C36 Th2 C55 C54 103.3(2)
C35 Th2 C55 C54 113.4(2)
C53 Th2 C55 C54 -36.00(19)
C54 Th2 C55 C65 -123.2(4)
Br3 Th2 C55 C65 71.0(3)
Br4 Th2 C55 C65 174.3(3)
C39 Th2 C55 C65 -33.6(3)
C56 Th2 C55 C65 125.7(4)
C37 Th2 C55 C65 -64.0(3)
C38 Th2 C55 C65 -61.6(3)
C52 Th2 C55 C65 161.4(4)
C36 Th2 C55 C65 -20.0(4)
C35 Th2 C55 C65 -9.8(3)
C53 Th2 C55 C65 -159.2(4)
C54 C55 C56 C52 -2.5(4)
C65 C55 C56 C52 161.5(3)
Th2 C55 C56 C52 -71.7(2)
C54 C55 C56 Th2 69.2(2)
C65 C55 C56 Th2 -126.8(3)
C53 C52 C56 C55 0.5(4)
C57 C52 C56 C55 -168.8(3)
Th2 C52 C56 C55 69.5(2)
C53 C52 C56 Th2 -69.0(2)
C57 C52 C56 Th2 121.7(3)
C54 Th2 C56 C55 -38.47(19)
Br3 Th2 C56 C55 122.1(2)
Br4 Th2 C56 C55 -143.47(18)
C39 Th2 C56 C55 24.9(2)
C37 Th2 C56 C55 -25.5(5)
C38 Th2 C56 C55 -10.0(3)
C52 Th2 C56 C55 -115.6(3)
C36 Th2 C56 C55 82.3(4)
C35 Th2 C56 C55 60.5(2)
C53 Th2 C56 C55 -78.0(2)
C54 Th2 C56 C52 77.2(2)
Br3 Th2 C56 C52 -122.3(2)
Br4 Th2 C56 C52 -27.8(2)
C39 Th2 C56 C52 140.5(2)
C55 Th2 C56 C52 115.6(3)
C37 Th2 C56 C52 90.2(4)
C38 Th2 C56 C52 105.6(2)
C36 Th2 C56 C52 -162.0(3)
C35 Th2 C56 C52 176.09(18)
C53 Th2 C56 C52 37.59(19)
C56 C52 C57 C58 -165.5(3)
C53 C52 C57 C58 29.1(6)
Th2 C52 C57 C58 -78.0(4)
C56 C52 C57 C59 -44.8(4)
C53 C52 C57 C59 149.8(4)
Th2 C52 C57 C59 42.6(4)
C56 C52 C57 C60 71.9(4)
C53 C52 C57 C60 -93.5(5)
Th2 C52 C57 C60 159.4(2)
C54 C53 C61 C64 7.1(5)
C52 C53 C61 C64 169.4(4)
Th2 C53 C61 C64 -82.9(4)
C54 C53 C61 C63 -108.3(4)
C52 C53 C61 C63 54.0(5)
Th2 C53 C61 C63 161.7(3)
C54 C53 C61 C62 128.0(4)
C52 C53 C61 C62 -69.7(5)
Th2 C53 C61 C62 37.9(4)
C56 C55 C65 C68 153.0(4)
C54 C55 C65 C68 -45.9(5)
Th2 C55 C65 C68 52.3(4)
C56 C55 C65 C66 29.5(5)
C54 C55 C65 C66 -169.4(3)
Th2 C55 C65 C66 -71.2(4)
C56 C55 C65 C67 -88.3(4)
C54 C55 C65 C67 72.8(4)
Th2 C55 C65 C67 171.0(3)
